data_9002822
loop_
_publ_author_name
'Ferro, O.'
'Quartieri, S.'
'Vezzalini, G.'
'Fois, E.'
'Gamba, A.'
'Tabacchi, G.'

_publ_section_title
;
 High-pressure behaviour of bikitaite: An integrated theoretical
 and experimental approach
 Sample at P = 5.7 GPa
;
_journal_name_full 'American Mineralogist'
_journal_page_first 1415
_journal_page_last 1425
_journal_volume 87
_journal_year 2002
_chemical_formula_structural Li2[Al2Si4O12]*2(H2O)
_chemical_formula_sum 'Al H2 Li O7 Si2'
_chemical_name_mineral Bikitaite
_space_group_IT_number 1
_symmetry_space_group_name_Hall 'P 1'
_symmetry_space_group_name_H-M 'P 1'
_cell_angle_alpha 90.804(29)
_cell_angle_beta 114.794(13)
_cell_angle_gamma 89.442(20)
_cell_length_a 8.4932(16)
_cell_length_b 4.7773(6)
_cell_length_c 7.2443(9)
_cell_formula_units_Z 2
_cell_volume 266.81(7)
_database_code_amcsd 0002911
_diffrn_ambient_pressure 5.7e+06
_exptl_crystal_density_diffrn 2.541
_cod_original_formula_sum 'Li Si2 Al O7 H2'
_cod_struct_determination_method theoretical
_cod_database_code 9002822

loop_
_space_group_symop_operation_xyz
x,y,z

loop_
_atom_site_label
_atom_site_fract_x
_atom_site_fract_y
_atom_site_fract_z
Li1 0.29820 0.31990 0.17510
Li2 0.65550 0.80820 0.80080
Si11 0.08750 0.79920 0.07230
Si12 0.08570 0.83840 0.48850
Si22 0.86060 0.33240 0.45130
Si23 0.59990 0.34980 0.04680
Al13 0.35000 0.85080 0.90690
Al21 0.86770 0.29570 0.87930
O11 0.24110 0.66960 0.02830
O12 0.06740 0.13780 0.03980
O13 0.14670 0.70720 0.30550
O14 0.00850 0.57450 0.56880
O15 0.23980 0.99200 0.66320
O16 0.45270 0.14300 0.07730
O21 0.69920 0.16970 0.93840
O22 0.89840 0.65340 0.93280
O23 0.80080 0.21020 0.61570
O24 0.93510 0.07100 0.35860
O25 0.70980 0.48960 0.25760
O26 0.50040 0.60640 0.89380
O17 0.40310 0.26130 0.46610
O27 0.55330 0.75820 0.50470
H11 0.33850 0.22450 0.54560
H12 0.47250 0.09070 0.48280
H21 0.62130 0.73970 0.42720
H22 0.49430 0.57690 0.48720

loop_
_cod_related_entry_id
_cod_related_entry_database
_cod_related_entry_code
1 AMCSD 0002911
